data_2001883
loop_
_publ_author_name
'Jedrzejas, M. J.'
'Towns, R. L. R.'
'Baker, R. J.'
'Duraj, S. A.'
'Hepp, A. F.'

_publ_section_title
;
 Structure of
 bis(benzenesulfonato-<i>O</i>)tetrakis(pyridine-<i>N</i>)copper(II)
;
_journal_issue 3
_journal_name_full 'Acta Crystallographica Section C'
_journal_page_first 538
_journal_page_last 540
_journal_paper_doi 10.1107/S0108270192006280
_journal_volume 49
_journal_year 1993
_chemical_formula_sum 'C32 H30 Cu N4 O6 S2'
_chemical_formula_weight 694.29
_symmetry_cell_setting monoclinic
_symmetry_space_group_name_Hall '-C 2yc'
_symmetry_space_group_name_H-M 'C 1 2/c 1'
_cell_angle_alpha 90.
_cell_angle_beta 96.38(4)
_cell_angle_gamma 90.
_cell_formula_units_Z 4
_cell_length_a 15.180(6)
_cell_length_b 14.431(5)
_cell_length_c 15.269(6)
_cell_volume 3324(2)
_diffrn_radiation_type Mo
_diffrn_radiation_wavelength 0.71073
_exptl_absorpt_coefficient_mu 1.4576
_exptl_crystal_density_diffrn 1.388
_exptl_crystal_F_000 1436
_cod_data_source_file sp1001.cif
_cod_data_source_block sp1001_structure_1_of_1
_cod_original_formula_sum 'C32 H30 Cu1 N4 O6 S2'
_cod_database_code 2001883

loop_
_atom_site_label
_atom_site_fract_x
_atom_site_fract_y
_atom_site_fract_z
Cu .500 .27060(10) .750
S .2518(2) .3020(2) .7643(2)
O1 .3429(5) .2709(5) .7785(5)
O2 .2349(5) .3600(4) .6864(4)
O3 .1913(6) .2266(5) .7668(6)
N1 .500 .4106(6) .750
N2 .4680(6) .2701(5) .6180(5)
N3 .500 .1316(6) .750
C1 .2396(7) .3728(7) .8581(6)
C1A .2633(9) .4627(8) .8574(8)
C1B .4406(8) .0841(6) .7888(7)
C1D .4281(7) .4577(6) .7073(7)
C1C .5163(8) .3181(8) .5666(7)
C2D .4285(8) .5534(6) .7128(7)
C2A .2600(10) .5136(9) .9360(10)
C2B .4430(10) -.0117(7) .7952(9)
C2C .4930(10) .3180(10) .4764(8)
C3D .500 .6016(8) .750
C3C .4253(9) .2680(10) .4383(7)
C3B .500 -.0582(9) .750
C3A .2260(10) .4750(10) 1.0010(10)
C4C .3743(8) .2242(8) .4905(7)
C4A .199(2) .3890(10) .9980(10)
C5C .3976(7) .2263(7) .5799(6)
C5A .2050(10) .3358(9) .9250(8)
H1A .312 .500 .812
H1B .418 .125 .834
H1D .375 .416 .707
H1C .582 .312 .604
H2D .375 .584 .668
H2A .291 .584 .937
H2C .531 .355 .440
H2B .396 -.045 .822
H3D .500 .668 .750
H3C .415 .263 .373
H3B .500 -.126 .750
H3A .218 .512 1.053
H4C .312 .187 .479
H4A .166 .355 1.041
H5A .187 .271 .916
H5C .354 .207 .625

loop_
_geom_angle_atom_site_label_1
_geom_angle_atom_site_label_2
_geom_angle_atom_site_label_3
_geom_angle
O1 Cu O1 180.0(8)
O1 Cu N1 89.9(2)
O1 Cu N2 92.6(3)
O1 Cu N2 87.4(3)
O1 Cu N3 90.1(2)
N1 Cu N2 90.2(2)
N1 Cu N3 180.00000
N2 Cu N2 179.6(3)
N2 Cu N3 89.8(2)
O1 S O2 112.3(5)
O1 S O3 111.5(5)
O1 S C1 103.9(5)
O2 S O3 113.9(5)
O2 S C1 107.6(4)
O3 S C1 106.9(5)
Cu O1 S 154.1(6)
Cu N1 C1D 119.3(5)
C1D N1 C1D 121.3(9)
Cu N2 C1C 120.0(7)
Cu N2 C5C 122.3(7)
C1C N2 C5C 117.6(8)
Cu N3 C1B 121.1(5)
C1B N3 C1B 117.7(9)
S C1 C1A 119.6(9)
S C1 C5A 118.5(9)
C1A C1 C5A 122.0(10)
C1 C1A C2A 118.0(10)
N3 C1B C2B 122.0(10)
N1 C1D C2D 117.5(9)
N2 C1C C2C 120.0(10)
C1D C2D C3D 122.0(10)
C1A C2A C3A 119.0(10)
C1B C2B C3B 118.0(10)
C1C C2C C3C 122.0(10)
C2D C3D C2D 118.0(10)
C2C C3C C4C 118.0(10)
C2B C3B C2B 120.0(10)
C2A C3A C4A 122.(2)
C3C C4C C5C 119.0(10)
C3A C4A C5A 121.(2)
N2 C5C C4C 124.0(10)
C1 C5A C4A 118.0(10)
C1 C1A H1A 128
C2A C1A H1A 109
N3 C1B H1B 107.9
C2B C1B H1B 123
N1 C1D H1D 107.4
C2D C1D H1D 127
N2 C1C H1C 101.0
C2C C1C H1C 129
C1D C2D H2D 111.5
C3D C2D H2D 123.9
C1A C2A H2A 117
C3A C2A H2A 125
C1B C2B H2B 120
C3B C2B H2B 120
C1C C2C H2C 118
C3C C2C H2C 120
C2D C3D H3D 120.8
C2C C3C H3C 121
C4C C3C H3C 121
C2B C3B H3B 119.8
C2A C3A H3A 119
C4A C3A H3A 119
C3C C4C H4C 133
C5C C4C H4C 108
C3A C4A H4A 129
C5A C4A H4A 110
N2 C5C H5C 112.4
C4C C5C H5C 122
C1 C5A H5A 114
C4A C5A H5A 128

loop_
_geom_bond_atom_site_label_1
_geom_bond_atom_site_label_2
_geom_bond_distance
Cu O1 2.471(8)
Cu N1 2.020(9)
Cu N2 2.020(7)
Cu N3 2.006(9)
S O1 1.448(8)
S O2 1.455(7)
S O3 1.427(9)
S C1 1.785(10)
N1 C1D 1.386(11)
N2 C1C 1.327(14)
N2 C5C 1.320(13)
N3 C1B 1.324(12)
C1 C1A 1.346(15)
C1 C5A 1.31(2)
C1A C2A 1.41(2)
C1A H1A 1.196
C1B C2B 1.387(14)
C1D C2D 1.384(13)
C1C C2C 1.38(2)
C2D C3D 1.359(12)
C2A C3A 1.30(3)
C2B C3B 1.35(2)
C2C C3C 1.34(2)
C3C C4C 1.34(2)
C3A C4A 1.30(3)
C4C C5C 1.371(14)
C4A C5A 1.37(2)
C1B H1B 0.997
C1D H1D 1.005
C1C H1C 1.093
C2D H2D 1.095
C2A H2A 1.115
C2B H2B 0.984
C2C H2C 0.997
C3D H3D 0.958
C3C H3C 0.989
C3B H3B 0.973
C3A H3A 0.98
C4C H4C 1.075
C4A H4A 1.00
C5C H5C 1.049
C5A H5A 0.971
